data_7063060
loop_
_publ_author_name
'Ali, Hasrat'
'van Lier, Johan E.'

_publ_section_title
;
 gem-Dibromovinyl phthalonitriles: synthesis, structure elucidation,
 Hirshfeld surface analysis and energy framework calculations
;
_journal_issue 14
_journal_name_full 'New Journal of Chemistry'
_journal_page_first 6350
_journal_page_last 6366
_journal_paper_doi 10.1039/D3NJ04853E
_journal_volume 48
_journal_year 2024
_chemical_absolute_configuration ad
_chemical_formula_moiety 'C16 H8 Br2 N2'
_chemical_formula_sum 'C16 H8 Br2 N2'
_chemical_formula_weight 388.06
_space_group_IT_number 9
_space_group_name_Hall 'C -2yc'
_space_group_name_H-M_alt 'C 1 c 1'
_symmetry_cell_setting monoclinic
_symmetry_Int_Tables_number 9
_symmetry_space_group_name_Hall 'C -2yc'
_symmetry_space_group_name_H-M 'C 1 c 1'
_atom_sites_solution_hydrogens geom
_audit_conform_dict_location ftp://ftp.iucr.org/pub/cif_core.dic
_audit_conform_dict_name cif_core.dic
_audit_conform_dict_version 2.4.5
_audit_creation_date 2023-10-11T10:48:42-00:00
_audit_creation_method 'WinGX routine CIF_UPDATE'
_audit_update_record
;
2023-10-17 deposited with the CCDC.	2024-02-26 downloaded from the CCDC.
;
_cell_angle_alpha 90
_cell_angle_beta 100.710(3)
_cell_angle_gamma 90
_cell_formula_units_Z 4
_cell_length_a 13.792(3)
_cell_length_b 12.009(2)
_cell_length_c 8.5544(16)
_cell_measurement_reflns_used 9967
_cell_measurement_temperature 173(2)
_cell_measurement_theta_max 26.4
_cell_measurement_theta_min 2.27
_cell_measurement_wavelength 0.71073
_cell_volume 1392.2(5)
_computing_cell_refinement 'SAINT V8.38A integration software'
_computing_data_collection 'Bruker APEX2 software'
_computing_data_reduction 'SORTAV (Blessing, 1995)'
_computing_molecular_graphics 'Ortep for Windows (Farrugia, 2012)'
_computing_publication_material 'WinGX publication routines (Farrugia, 2012)'
_computing_structure_refinement 'SHELXL-2018/3 (Sheldrick, 2018)'
_diffrn_ambient_temperature 173(2)
_diffrn_detector 'APEX-II CCD'
_diffrn_measured_fraction_theta_full 1
_diffrn_measured_fraction_theta_max 0.996
_diffrn_measurement_device '\k-geometry diffractometer'
_diffrn_measurement_device_type 'Bruker APEX-II'
_diffrn_measurement_method '\f or \w oscillation scans'
_diffrn_orient_matrix_type 'x-axis to radiation source'
_diffrn_orient_matrix_UB_11 0.001748
_diffrn_orient_matrix_UB_12 -0.010218
_diffrn_orient_matrix_UB_13 0.116505
_diffrn_orient_matrix_UB_21 0.069042
_diffrn_orient_matrix_UB_22 0.029337
_diffrn_orient_matrix_UB_23 0.023169
_diffrn_orient_matrix_UB_31 -0.025985
_diffrn_orient_matrix_UB_32 0.07726
_diffrn_orient_matrix_UB_33 0.006611
_diffrn_radiation_monochromator graphite
_diffrn_radiation_type MoK\a
_diffrn_radiation_wavelength 0.71073
_diffrn_reflns_av_R_equivalents 0.0369
_diffrn_reflns_av_unetI/netI 0.0388
_diffrn_reflns_Laue_measured_fraction_full 1
_diffrn_reflns_Laue_measured_fraction_max 0.996
_diffrn_reflns_limit_h_max 17
_diffrn_reflns_limit_h_min -17
_diffrn_reflns_limit_k_max 14
_diffrn_reflns_limit_k_min -14
_diffrn_reflns_limit_l_max 10
_diffrn_reflns_limit_l_min -10
_diffrn_reflns_number 13281
_diffrn_reflns_point_group_measured_fraction_full 0.999
_diffrn_reflns_point_group_measured_fraction_max 0.991
_diffrn_reflns_theta_full 25
_diffrn_reflns_theta_max 26.444
_diffrn_reflns_theta_min 2.266
_diffrn_source 'sealed x-ray tube'
_diffrn_standards_number 0
_exptl_absorpt_coefficient_mu 5.812
_exptl_absorpt_correction_T_max 0.745
_exptl_absorpt_correction_T_min 0.47
_exptl_absorpt_correction_type multi-scan
_exptl_absorpt_process_details
;
        SADABS-2016/2 - Bruker AXS area detector scaling and absorption correcti
;
_exptl_crystal_colour colourless
_exptl_crystal_density_diffrn 1.852
_exptl_crystal_density_method 'not measured'
_exptl_crystal_description Prism
_exptl_crystal_F_000 752
_exptl_crystal_size_max 0.2
_exptl_crystal_size_mid 0.15
_exptl_crystal_size_min 0.1
_refine_diff_density_max 0.306
_refine_diff_density_min -0.271
_refine_diff_density_rms 0.057
_refine_ls_abs_structure_details
;
 Flack x determined using 1195 quotients [(I+)-(I-)]/[(I+)+(I-)]
 (Parsons, Flack and Wagner, Acta Cryst. B69 (2013) 249-259).
;
_refine_ls_abs_structure_Flack -0.004(6)
_refine_ls_extinction_method none
_refine_ls_goodness_of_fit_ref 1
_refine_ls_hydrogen_treatment constr
_refine_ls_matrix_type full
_refine_ls_number_constraints 0
_refine_ls_number_parameters 181
_refine_ls_number_reflns 2851
_refine_ls_number_restraints 2
_refine_ls_restrained_S_all 0.999
_refine_ls_R_factor_all 0.0266
_refine_ls_R_factor_gt 0.0216
_refine_ls_shift/su_max 0
_refine_ls_shift/su_mean 0
_refine_ls_structure_factor_coef Fsqd
_refine_ls_weighting_details 'w=1/[\s^2^(Fo^2^)+(0.0064P)^2^] where P=(Fo^2^+2Fc^2^)/3'
_refine_ls_weighting_scheme calc
_refine_ls_wR_factor_gt 0.0392
_refine_ls_wR_factor_ref 0.0404
_reflns_Friedel_coverage 0.985
_reflns_Friedel_fraction_full 0.998
_reflns_Friedel_fraction_max 0.986
_reflns_number_gt 2619
_reflns_number_total 2851
_reflns_threshold_expression 'I > 2\s(I)'
_cod_data_source_file d3nj04853e2.cif
_cod_data_source_block shelx_CCDC1
_cod_depositor_comments 'Adding full bibliography for 7063059--7063065.cif.'
_cod_original_sg_symbol_H-M 'C c'
_cod_database_code 7063060
_shelx_estimated_absorpt_t_min 0.389
_shelx_estimated_absorpt_t_max 0.594
_shelx_shelxl_version_number 2018/3

loop_
_symmetry_equiv_pos_as_xyz
'x, y, z'
'x, -y, z+1/2'
'x+1/2, y+1/2, z'
'x+1/2, -y+1/2, z+1/2'

loop_
_atom_site_label
_atom_site_type_symbol
_atom_site_fract_x
_atom_site_fract_y
_atom_site_fract_z
_atom_site_U_iso_or_equiv
_atom_site_adp_type
_atom_site_occupancy
_atom_site_site_symmetry_order
_atom_site_calc_flag
_atom_site_refinement_flags_posn
_atom_site_refinement_flags_adp
_atom_site_refinement_flags_occupancy
_atom_site_disorder_assembly
_atom_site_disorder_group
Br1 Br 0.75104(3) 0.22074(4) 0.19387(4) 0.03216(12) Uani 1 1 d . . . . .
Br2 Br 0.69919(3) -0.01494(3) 0.31598(4) 0.03637(13) Uani 1 1 d . . . . .
C6 C 0.5177(3) 0.7211(3) 0.4380(5) 0.0262(10) Uani 1 1 d . . . . .
H6 H 0.564118 0.709733 0.370247 0.031 Uiso 1 1 calc R U . . .
N2 N 0.3741(3) 1.0497(3) 0.6152(5) 0.0488(11) Uani 1 1 d . . . . .
C4 C 0.4190(3) 0.8463(3) 0.5606(5) 0.0265(10) Uani 1 1 d . . . . .
C5 C 0.4879(3) 0.8270(4) 0.4628(5) 0.0303(11) Uani 1 1 d . . . . .
H5 H 0.514122 0.887874 0.41328 0.036 Uiso 1 1 calc R U . . .
C1 C 0.4815(3) 0.6281(4) 0.5102(5) 0.0232(8) Uani 1 1 d . . . . .
C10 C 0.5898(3) 0.2983(4) 0.4394(5) 0.0242(9) Uani 1 1 d . . . . .
C7 C 0.5186(3) 0.5146(3) 0.4879(5) 0.0241(9) Uani 1 1 d . . . . .
C16 C 0.3922(3) 0.9596(4) 0.5914(6) 0.0314(11) Uani 1 1 d . . . . .
C14 C 0.6799(3) 0.1417(3) 0.3238(5) 0.0256(9) Uani 1 1 d . . . . .
N1 N 0.2476(3) 0.7826(3) 0.8044(5) 0.0395(9) Uani 1 1 d . . . . .
C12 C 0.4693(3) 0.4191(3) 0.5255(5) 0.0243(10) Uani 1 1 d . . . . .
H12 H 0.410346 0.426861 0.566961 0.029 Uiso 1 1 calc R U . . .
C15 C 0.3059(3) 0.7721(3) 0.7278(5) 0.0279(9) Uani 1 1 d . . . . .
C3 C 0.3796(3) 0.7549(3) 0.6285(5) 0.0252(10) Uani 1 1 d . . . . .
C2 C 0.4108(3) 0.6484(4) 0.6035(5) 0.0247(9) Uani 1 1 d . . . . .
H2 H 0.383325 0.587441 0.651053 0.03 Uiso 1 1 calc R U . . .
C11 C 0.5047(3) 0.3140(4) 0.5034(5) 0.0273(10) Uani 1 1 d . . . . .
H11 H 0.470445 0.250873 0.532311 0.033 Uiso 1 1 calc R U . . .
C8 C 0.6056(3) 0.4982(3) 0.4297(6) 0.0290(10) Uani 1 1 d . . . . .
H8 H 0.642095 0.561132 0.406168 0.035 Uiso 1 1 calc R U . . .
C13 C 0.6195(3) 0.1833(3) 0.4133(5) 0.0269(10) Uani 1 1 d . . . . .
H13 H 0.59034 0.128891 0.470709 0.032 Uiso 1 1 calc R U . . .
C9 C 0.6401(3) 0.3929(3) 0.4055(5) 0.0292(9) Uani 1 1 d . . . . .
H9 H 0.699309 0.384927 0.36486 0.035 Uiso 1 1 calc R U . . .

loop_
_atom_site_aniso_label
_atom_site_aniso_U_11
_atom_site_aniso_U_22
_atom_site_aniso_U_33
_atom_site_aniso_U_23
_atom_site_aniso_U_13
_atom_site_aniso_U_12
Br1 0.0340(2) 0.0318(2) 0.0340(2) 0.0019(2) 0.01510(18) 0.0014(2)
Br2 0.0404(3) 0.0248(2) 0.0475(3) -0.0008(2) 0.0176(2) 0.0032(2)
C6 0.023(2) 0.027(3) 0.031(2) 0.002(2) 0.013(2) 0.0021(18)
N2 0.050(3) 0.032(2) 0.065(3) -0.005(2) 0.012(2) 0.003(2)
C4 0.027(2) 0.023(2) 0.028(2) -0.0028(19) 0.0015(18) 0.0023(17)
C5 0.031(3) 0.027(3) 0.034(3) 0.005(2) 0.008(2) 0.000(2)
C1 0.0196(18) 0.026(2) 0.0228(19) -0.0011(15) 0.0016(15) -0.0017(16)
C10 0.022(2) 0.028(2) 0.022(2) 0.0006(18) 0.0030(17) 0.0013(17)
C7 0.026(2) 0.027(2) 0.020(2) 0.0025(18) 0.0055(17) 0.0008(18)
C16 0.025(3) 0.034(3) 0.036(3) -0.001(2) 0.006(2) 0.001(2)
C14 0.023(2) 0.024(2) 0.029(2) -0.0001(18) 0.0028(18) 0.0000(16)
N1 0.045(2) 0.036(2) 0.042(2) 0.0031(18) 0.021(2) 0.0082(17)
C12 0.024(2) 0.026(2) 0.025(2) -0.0005(18) 0.0103(19) -0.0015(18)
C15 0.038(3) 0.023(2) 0.024(2) 0.0006(18) 0.007(2) 0.0041(19)
C3 0.022(2) 0.028(2) 0.026(2) -0.0015(18) 0.0071(18) 0.0002(18)
C2 0.023(2) 0.027(2) 0.024(2) 0.0033(17) 0.0057(17) -0.0020(17)
C11 0.030(2) 0.026(2) 0.027(2) 0.0019(18) 0.0081(19) -0.0036(19)
C8 0.026(2) 0.023(2) 0.040(3) 0.0025(19) 0.0124(19) -0.0026(17)
C13 0.029(2) 0.027(2) 0.026(2) 0.0030(18) 0.0066(19) 0.0004(18)
C9 0.023(2) 0.030(2) 0.036(2) 0.000(2) 0.0088(19) 0.0012(18)

loop_
_atom_type_symbol
_atom_type_description
_atom_type_scat_dispersion_real
_atom_type_scat_dispersion_imag
_atom_type_scat_source
C C 0.0033 0.0016 'International Tables Vol C Tables 4.2.6.8 and 6.1.1.4'
H H 0 0 'International Tables Vol C Tables 4.2.6.8 and 6.1.1.4'
Br Br -0.2901 2.4595 'International Tables Vol C Tables 4.2.6.8 and 6.1.1.4'
N N 0.0061 0.0033 'International Tables Vol C Tables 4.2.6.8 and 6.1.1.4'

loop_
_geom_angle_atom_site_label_1
_geom_angle_atom_site_label_2
_geom_angle_atom_site_label_3
_geom_angle
_geom_angle_site_symmetry_1
_geom_angle_site_symmetry_3
_geom_angle_publ_flag
C5 C6 C1 121.9(4) . . ?
C5 C4 C3 118.6(4) . . ?
C5 C4 C16 119.4(4) . . ?
C3 C4 C16 122.0(4) . . ?
C6 C5 C4 120.4(4) . . ?
C2 C1 C6 117.0(4) . . ?
C2 C1 C7 122.1(4) . . ?
C6 C1 C7 120.9(4) . . ?
C9 C10 C11 117.4(4) . . ?
C9 C10 C13 124.9(4) . . ?
C11 C10 C13 117.7(4) . . ?
C8 C7 C12 116.9(4) . . ?
C8 C7 C1 121.1(4) . . ?
C12 C7 C1 122.0(4) . . ?
N2 C16 C4 177.8(5) . . ?
C13 C14 Br1 127.3(3) . . ?
C13 C14 Br2 119.9(3) . . ?
Br1 C14 Br2 112.84(19) . . ?
C11 C12 C7 121.2(4) . . ?
N1 C15 C3 178.1(5) . . ?
C2 C3 C4 120.5(4) . . ?
C2 C3 C15 119.6(4) . . ?
C4 C3 C15 119.9(4) . . ?
C3 C2 C1 121.6(4) . . ?
C12 C11 C10 121.5(4) . . ?
C9 C8 C7 121.7(4) . . ?
C14 C13 C10 131.5(4) . . ?
C8 C9 C10 121.2(4) . . ?

loop_
_geom_bond_atom_site_label_1
_geom_bond_atom_site_label_2
_geom_bond_distance
_geom_bond_site_symmetry_2
_geom_bond_publ_flag
Br1 C14 1.872(4) . ?
Br2 C14 1.903(4) . ?
C6 C5 1.365(6) . ?
C6 C1 1.412(6) . ?
N2 C16 1.138(6) . ?
C4 C5 1.396(6) . ?
C4 C3 1.398(6) . ?
C4 C16 1.447(6) . ?
C1 C2 1.392(6) . ?
C1 C7 1.480(6) . ?
C10 C9 1.389(6) . ?
C10 C11 1.397(5) . ?
C10 C13 1.470(6) . ?
C7 C8 1.396(6) . ?
C7 C12 1.401(6) . ?
C14 C13 1.329(5) . ?
N1 C15 1.135(5) . ?
C12 C11 1.379(5) . ?
C15 C3 1.456(6) . ?
C3 C2 1.379(6) . ?
C8 C9 1.380(5) . ?

loop_
_geom_torsion_atom_site_label_1
_geom_torsion_atom_site_label_2
_geom_torsion_atom_site_label_3
_geom_torsion_atom_site_label_4
_geom_torsion
_geom_torsion_site_symmetry_1
_geom_torsion_site_symmetry_2
_geom_torsion_site_symmetry_3
_geom_torsion_site_symmetry_4
_geom_torsion_publ_flag
C1 C6 C5 C4 -0.6(6) . . . . ?
C3 C4 C5 C6 -1.7(6) . . . . ?
C16 C4 C5 C6 177.0(4) . . . . ?
C5 C6 C1 C2 2.4(6) . . . . ?
C5 C6 C1 C7 -176.9(4) . . . . ?
C2 C1 C7 C8 -163.4(4) . . . . ?
C6 C1 C7 C8 15.9(7) . . . . ?
C2 C1 C7 C12 15.8(7) . . . . ?
C6 C1 C7 C12 -164.8(4) . . . . ?
C8 C7 C12 C11 -1.0(6) . . . . ?
C1 C7 C12 C11 179.7(4) . . . . ?
C5 C4 C3 C2 2.2(6) . . . . ?
C16 C4 C3 C2 -176.5(4) . . . . ?
C5 C4 C3 C15 -178.5(4) . . . . ?
C16 C4 C3 C15 2.8(6) . . . . ?
C4 C3 C2 C1 -0.3(6) . . . . ?
C15 C3 C2 C1 -179.6(4) . . . . ?
C6 C1 C2 C3 -2.0(6) . . . . ?
C7 C1 C2 C3 177.4(4) . . . . ?
C7 C12 C11 C10 -1.5(6) . . . . ?
C9 C10 C11 C12 2.9(6) . . . . ?
C13 C10 C11 C12 -177.3(4) . . . . ?
C12 C7 C8 C9 2.0(7) . . . . ?
C1 C7 C8 C9 -178.7(4) . . . . ?
Br1 C14 C13 C10 0.0(7) . . . . ?
Br2 C14 C13 C10 -178.8(3) . . . . ?
C9 C10 C13 C14 -18.1(7) . . . . ?
C11 C10 C13 C14 162.0(5) . . . . ?
C7 C8 C9 C10 -0.5(7) . . . . ?
C11 C10 C9 C8 -1.9(6) . . . . ?
C13 C10 C9 C8 178.3(4) . . . . ?
